data_4310501
loop_
_publ_author_name
'Emiko Fujiwara'
'Akiko Kobayashi'
'Hideki Fujiwara'
'Hayao Kobayashi'

_publ_contact_author_address
;
    Research Centre for Spectrochemistry, 
    Graduate School of Science, 
    The University of Tokyo, 
    Hongo, Bunkyo-ku, Tokyo 113-0033, 
    Japan
;
_publ_contact_author_email ' akiko@chem.s.u-tokyo.ac.jp '
_publ_contact_author_fax ' +81-3-5841-4417 '
_publ_contact_author_name ' Prof. Akiko Kobayashi'
_publ_contact_author_phone ' +81-3-5841-4417 '
_publ_section_title
;
 Syntheses, Structures, and Physical Properties of Nickel Bis(dithiolene)
 Complexes Containing Tetrathiafulvalene (TTF) Units
;
_journal_name_full 'Inorganic Chemistry'
_journal_page_first 1122
_journal_page_last 1129
_journal_paper_doi 10.1021/ic034670s
_journal_volume 43
_journal_year 2004
_chemical_formula_sum 'C32 H44 N Ni O4 S12'
_chemical_formula_weight 950.12
_space_group_IT_number 13
_symmetry_cell_setting monoclinic
_symmetry_Int_Tables_number 13
_symmetry_space_group_name_Hall '-P 2yc'
_symmetry_space_group_name_H-M 'P 1 2/c 1'
_audit_creation_date 'Thu Mar 13 19:19:36 2003'
_audit_creation_method 'by teXsan'
_cell_angle_alpha 90
_cell_angle_beta 101.280(4)
_cell_angle_gamma 90
_cell_formula_units_Z 4
_cell_length_a 18.406(1)
_cell_length_b 9.8418(5)
_cell_length_c 23.444(2)
_cell_measurement_reflns_used 8444
_cell_measurement_temperature 293.1
_cell_measurement_theta_max 31.5
_cell_measurement_theta_min 3.1
_cell_volume 4164.8(5)
_computing_cell_refinement CRYSTALCLEAR
_computing_data_collection CRYSTALCLEAR
_computing_data_reduction 'teXsan Ver. 1.11'
_computing_publication_material 'teXsan Ver. 1.11'
_computing_structure_refinement 'teXsan Ver. 1.10'
_computing_structure_solution SIR92
_diffrn_detector_area_resol_mean 14.62
_diffrn_measured_fraction_theta_full 0.8943
_diffrn_measured_fraction_theta_max 0.8943
_diffrn_measurement_device_type 'Rigaku/MSC Mercury CCD'
_diffrn_measurement_method \w
_diffrn_radiation_type 'Mo K\a'
_diffrn_radiation_wavelength 0.7107
_diffrn_reflns_av_R_equivalents 0.063
_diffrn_reflns_limit_h_max 23
_diffrn_reflns_limit_h_min -26
_diffrn_reflns_limit_k_max 12
_diffrn_reflns_limit_k_min -14
_diffrn_reflns_limit_l_max 29
_diffrn_reflns_limit_l_min -32
_diffrn_reflns_number 39107
_diffrn_reflns_theta_full 31.32
_diffrn_reflns_theta_max 31.32
_exptl_absorpt_coefficient_mu 1.104
_exptl_absorpt_correction_type none
_exptl_crystal_colour black
_exptl_crystal_density_diffrn 1.515
_exptl_crystal_density_method 'not measured'
_exptl_crystal_description Platelet
_exptl_crystal_size_max 0.500
_exptl_crystal_size_mid 0.300
_exptl_crystal_size_min 0.020
_refine_diff_density_max 0.39
_refine_diff_density_min -0.44
_refine_ls_extinction_method none
_refine_ls_goodness_of_fit_ref 1.777
_refine_ls_hydrogen_treatment noref
_refine_ls_number_parameters 465
_refine_ls_number_reflns 4804
_refine_ls_R_factor_gt 0.0570
_refine_ls_shift/su_max 0.1627
_refine_ls_structure_factor_coef F
_refine_ls_weighting_scheme unit
_refine_ls_wR_factor_ref 0.0613
_reflns_number_gt 4804
_reflns_number_total 12224
_reflns_threshold_expression F^2^>4.0\s(F^2^)
_cod_data_source_file ic034670ssi20030708_045712_2.cif
_cod_data_source_block TBA[Ni(eodt)2]
_cod_original_formula_sum 'C32 H44 N O4 Ni S12 '
_cod_database_code 4310501

loop_
_symmetry_equiv_pos_as_xyz
x,y,z
-x,y,1/2-z
-x,-y,-z
x,-y,1/2+z

loop_
_atom_site_label
_atom_site_type_symbol
_atom_site_fract_x
_atom_site_fract_y
_atom_site_fract_z
_atom_site_U_iso_or_equiv
_atom_site_adp_type
_atom_site_occupancy
_atom_site_calc_flag
_atom_site_refinement_flags
_atom_site_disorder_assembly
_atom_site_disorder_group
Ni(1) Ni 1.0000 0.0000 0.5000 0.0376(2) Uani 1.00 d S . .
Ni(2) Ni 0.5000 0.5000 0.5000 0.0490(3) Uani 1.00 d S . .
S(1) S 0.97992(8) 0.0145(1) 0.58774(6) 0.0426(3) Uani 1.00 d . . .
S(2) S 0.98191(9) 0.2148(1) 0.48384(6) 0.0496(4) Uani 1.00 d . . .
S(3) S 0.95023(10) 0.2564(2) 0.65983(6) 0.0590(4) Uani 1.00 d . . .
S(4) S 0.9562(1) 0.4464(1) 0.56248(7) 0.0642(5) Uani 1.00 d . . .
S(5) S 0.89639(10) 0.4994(2) 0.73328(7) 0.0635(5) Uani 1.00 d . . .
S(6) S 0.91688(10) 0.6954(1) 0.64017(6) 0.0564(4) Uani 1.00 d . . .
S(7) S 0.53943(10) 0.5119(2) 0.41902(7) 0.0590(4) Uani 1.00 d . . .
S(8) S 0.47293(9) 0.7145(1) 0.49858(7) 0.0546(4) Uani 1.00 d . . .
S(9) S 0.5582(1) 0.7508(2) 0.34108(7) 0.0619(5) Uani 1.00 d . . .
S(10) S 0.49351(8) 0.9409(1) 0.41591(7) 0.0535(4) Uani 1.00 d . . .
S(11) S 0.6142(1) 1.0103(2) 0.27466(7) 0.0666(5) Uani 1.00 d . . .
S(12) S 0.54148(9) 1.1951(2) 0.34783(7) 0.0554(4) Uani 1.00 d . . .
O(1) O 0.8710(3) 0.7070(5) 0.7985(2) 0.078(2) Uani 1.00 d . . .
O(2) O 0.8918(3) 0.8993(4) 0.7089(2) 0.070(1) Uani 1.00 d . . .
O(3) O 0.6629(3) 1.2289(5) 0.2260(2) 0.080(2) Uani 1.00 d . . .
O(4) O 0.5888(3) 1.4068(5) 0.2947(2) 0.079(2) Uani 1.00 d . . .
N(1) N 0.7366(2) 0.9689(5) 0.5139(2) 0.056(1) Uani 1.00 d . . .
C(1) C 0.9650(3) 0.1873(5) 0.5940(2) 0.040(1) Uani 1.00 d . . .
C(2) C 0.9667(3) 0.2711(5) 0.5495(2) 0.044(1) Uani 1.00 d . . .
C(3) C 0.9388(3) 0.4238(6) 0.6332(2) 0.047(2) Uani 1.00 d . . .
C(4) C 0.9198(3) 0.5245(5) 0.6642(2) 0.046(1) Uani 1.00 d . . .
C(5) C 0.8863(3) 0.6730(7) 0.7449(2) 0.057(2) Uani 1.00 d . . .
C(6) C 0.8947(3) 0.7581(6) 0.7037(2) 0.052(2) Uani 1.00 d . . .
C(7) C 0.8571(5) 0.8547(8) 0.7999(3) 0.097(3) Uani 1.00 d . . .
C(8) C 0.9023(5) 0.9351(8) 0.7690(3) 0.095(3) Uani 1.00 d . . .
C(9) C 0.5304(3) 0.6831(6) 0.4026(2) 0.047(2) Uani 1.00 d . . .
C(10) C 0.5009(3) 0.7679(5) 0.4367(2) 0.043(1) Uani 1.00 d . . .
C(11) C 0.5416(3) 0.9209(6) 0.3582(2) 0.046(2) Uani 1.00 d . . .
C(12) C 0.5644(3) 1.0266(6) 0.3316(2) 0.048(2) Uani 1.00 d . . .
C(13) C 0.6229(3) 1.1858(7) 0.2667(3) 0.060(2) Uani 1.00 d . . .
C(14) C 0.5896(3) 1.2662(6) 0.2980(2) 0.054(2) Uani 1.00 d . . .
C(15) C 0.6700(6) 1.372(1) 0.2297(5) 0.138(4) Uani 1.00 d . . .
C(16) C 0.6121(7) 1.453(1) 0.2423(5) 0.083(4) Uani 0.73 d P . .
C(17) C 0.651(2) 1.449(3) 0.272(1) 0.078(10) Uani 0.25 d P . .
C(18) C 0.7053(4) 1.0831(8) 0.4739(3) 0.072(2) Uani 1.00 d . . .
C(19) C 0.7619(5) 1.1937(8) 0.4657(4) 0.092(3) Uani 1.00 d . . .
C(20) C 0.7337(6) 1.296(1) 0.4246(5) 0.136(4) Uani 1.00 d . . .
C(21) C 0.7819(6) 1.408(1) 0.4176(4) 0.122(4) Uani 1.00 d . . .
C(22) C 0.7703(3) 1.0207(7) 0.5738(3) 0.064(2) Uani 1.00 d . . .
C(23) C 0.7162(4) 1.0948(8) 0.6045(3) 0.080(2) Uani 1.00 d . . .
C(24) C 0.7472(5) 1.156(1) 0.6597(4) 0.129(4) Uani 1.00 d . . .
C(25) C 0.6983(5) 1.2411(9) 0.6884(4) 0.101(3) Uani 1.00 d . . .
C(26) C 0.6732(3) 0.8694(7) 0.5166(3) 0.069(2) Uani 1.00 d . . .
C(27) C 0.6893(5) 0.7507(9) 0.5584(4) 0.091(3) Uani 1.00 d . . .
C(28) C 0.7111(6) 0.6260(10) 0.5349(4) 0.113(4) Uani 1.00 d . . .
C(29) C 0.7161(6) 0.5066(9) 0.5781(4) 0.122(4) Uani 1.00 d . . .
C(30) C 0.7973(3) 0.8985(7) 0.4895(3) 0.064(2) Uani 1.00 d . . .
C(31) C 0.7750(4) 0.8447(8) 0.4278(3) 0.077(2) Uani 1.00 d . . .
C(32) C 0.8378(4) 0.7757(9) 0.4080(4) 0.099(3) Uani 1.00 d . . .
C(33) C 0.8190(5) 0.735(1) 0.3442(4) 0.113(3) Uani 1.00 d . . .
H(1) H 0.8635 0.8824 0.8395 0.1172 Uiso 1.00 calc . . .
H(2) H 0.8053 0.8699 0.7822 0.1172 Uiso 1.00 calc . . .
H(3) H 0.9540 0.9218 0.7867 0.1195 Uiso 1.00 calc . . .
H(4) H 0.8920 1.0304 0.7723 0.1195 Uiso 1.00 calc . . .
H(5) H 0.6853 1.4068 0.1963 0.0507 Uiso 1.00 calc . . .
H(6) H 0.7150 1.3891 0.2625 0.0507 Uiso 1.00 calc . . .
H(7) H 0.5736 1.4479 0.2113 0.0507 Uiso 0.73 calc P . .
H(8) H 0.6293 1.5453 0.2493 0.0507 Uiso 0.73 calc P . .
H(9) H 0.6665 1.5327 0.2676 0.0507 Uiso 0.25 calc P . .
H(10) H 0.7038 1.4155 0.3069 0.0507 Uiso 0.25 calc P . .
H(11) H 0.6848 1.0476 0.4353 0.1024 Uiso 1.00 calc . . .
H(12) H 0.6660 1.1278 0.4875 0.1024 Uiso 1.00 calc . . .
H(13) H 0.8044 1.1501 0.4527 0.1221 Uiso 1.00 calc . . .
H(14) H 0.7828 1.2341 0.5028 0.1221 Uiso 1.00 calc . . .
H(15) H 0.7132 1.2554 0.3868 0.1560 Uiso 1.00 calc . . .
H(16) H 0.6887 1.3362 0.4366 0.1560 Uiso 1.00 calc . . .
H(17) H 0.8256 1.3713 0.4039 0.1336 Uiso 1.00 calc . . .
H(18) H 0.7608 1.4743 0.3894 0.1336 Uiso 1.00 calc . . .
H(19) H 0.8008 1.4526 0.4534 0.1336 Uiso 1.00 calc . . .
H(20) H 0.7909 0.9440 0.5979 0.0798 Uiso 1.00 calc . . .
H(21) H 0.8112 1.0801 0.5715 0.0798 Uiso 1.00 calc . . .
H(22) H 0.6775 1.0332 0.6100 0.0967 Uiso 1.00 calc . . .
H(23) H 0.6929 1.1669 0.5794 0.0967 Uiso 1.00 calc . . .
H(24) H 0.7689 1.0826 0.6879 0.1582 Uiso 1.00 calc . . .
H(25) H 0.7914 1.2104 0.6567 0.1582 Uiso 1.00 calc . . .
H(26) H 0.6570 1.1866 0.6949 0.1228 Uiso 1.00 calc . . .
H(27) H 0.7227 1.2752 0.7258 0.1228 Uiso 1.00 calc . . .
H(28) H 0.6801 1.3147 0.6642 0.1228 Uiso 1.00 calc . . .
H(29) H 0.6550 0.8314 0.4784 0.0865 Uiso 1.00 calc . . .
H(30) H 0.6315 0.9202 0.5264 0.0865 Uiso 1.00 calc . . .
H(31) H 0.7276 0.7787 0.5902 0.1087 Uiso 1.00 calc . . .
H(32) H 0.6457 0.7314 0.5749 0.1087 Uiso 1.00 calc . . .
H(33) H 0.7600 0.6368 0.5259 0.1388 Uiso 1.00 calc . . .
H(34) H 0.6779 0.6031 0.4998 0.1388 Uiso 1.00 calc . . .
H(35) H 0.6666 0.4911 0.5877 0.1397 Uiso 1.00 calc . . .
H(36) H 0.7486 0.5253 0.6140 0.1397 Uiso 1.00 calc . . .
H(37) H 0.7298 0.4232 0.5629 0.1397 Uiso 1.00 calc . . .
H(38) H 0.8144 0.8212 0.5146 0.0791 Uiso 1.00 calc . . .
H(39) H 0.8383 0.9585 0.4915 0.0791 Uiso 1.00 calc . . .
H(40) H 0.7333 0.7841 0.4249 0.0980 Uiso 1.00 calc . . .
H(41) H 0.7584 0.9205 0.4018 0.0980 Uiso 1.00 calc . . .
H(42) H 0.8517 0.6949 0.4332 0.1197 Uiso 1.00 calc . . .
H(43) H 0.8813 0.8337 0.4162 0.1197 Uiso 1.00 calc . . .
H(44) H 0.7781 0.6736 0.3374 0.1373 Uiso 1.00 calc . . .
H(45) H 0.8607 0.6878 0.3329 0.1373 Uiso 1.00 calc . . .
H(46) H 0.8081 0.8120 0.3204 0.1373 Uiso 1.00 calc . . .

loop_
_atom_site_aniso_label
_atom_site_aniso_U_11
_atom_site_aniso_U_22
_atom_site_aniso_U_33
_atom_site_aniso_U_12
_atom_site_aniso_U_13
_atom_site_aniso_U_23
Ni(1) 0.0454(5) 0.0299(4) 0.0385(4) -0.0013(4) 0.0110(4) -0.0017(4)
Ni(2) 0.0587(6) 0.0336(5) 0.0585(6) 0.0024(5) 0.0209(5) 0.0004(5)
S(1) 0.0579(8) 0.0321(6) 0.0403(6) -0.0009(6) 0.0157(6) 0.0018(6)
S(2) 0.079(1) 0.0326(7) 0.0412(7) 0.0057(7) 0.0220(6) 0.0023(5)
S(3) 0.097(1) 0.0405(7) 0.0485(7) 0.0038(8) 0.0358(7) 0.0018(6)
S(4) 0.118(1) 0.0320(7) 0.0527(8) 0.0067(8) 0.0403(8) 0.0011(6)
S(5) 0.089(1) 0.0568(9) 0.0544(8) 0.0039(9) 0.0387(7) 0.0016(8)
S(6) 0.088(1) 0.0407(7) 0.0454(7) 0.0092(8) 0.0244(7) -0.0037(6)
S(7) 0.088(1) 0.0352(7) 0.0616(8) 0.0090(7) 0.0325(7) 0.0000(7)
S(8) 0.0688(9) 0.0351(7) 0.0678(9) 0.0082(7) 0.0327(7) 0.0030(6)
S(9) 0.090(1) 0.0437(8) 0.0597(9) 0.0040(8) 0.0323(8) 0.0022(7)
S(10) 0.0574(8) 0.0358(6) 0.0740(9) 0.0077(7) 0.0291(7) 0.0086(7)
S(11) 0.085(1) 0.0601(10) 0.0628(9) 0.0094(9) 0.0349(8) 0.0031(8)
S(12) 0.0712(10) 0.0442(7) 0.0567(8) 0.0031(7) 0.0270(7) 0.0081(7)
O(1) 0.101(3) 0.086(3) 0.057(2) 0.007(3) 0.041(2) -0.012(2)
O(2) 0.103(3) 0.051(2) 0.058(2) 0.013(2) 0.024(2) -0.015(2)
O(3) 0.092(3) 0.089(4) 0.072(3) -0.010(3) 0.045(2) 0.005(3)
O(4) 0.116(4) 0.052(3) 0.082(3) -0.014(3) 0.047(3) 0.010(2)
N(1) 0.035(2) 0.060(3) 0.073(3) 0.006(2) 0.008(2) -0.001(3)
C(1) 0.046(3) 0.034(2) 0.044(3) 0.001(2) 0.017(2) -0.010(2)
C(2) 0.053(3) 0.033(3) 0.046(3) 0.003(2) 0.012(2) -0.001(2)
C(3) 0.061(3) 0.041(3) 0.042(3) -0.003(3) 0.017(2) 0.002(2)
C(4) 0.052(3) 0.044(3) 0.043(3) 0.001(3) 0.012(2) 0.003(2)
C(5) 0.061(4) 0.067(4) 0.045(3) 0.009(3) 0.017(3) -0.013(3)
C(6) 0.060(3) 0.048(3) 0.048(3) 0.012(3) 0.011(3) -0.017(3)
C(7) 0.117(6) 0.096(5) 0.094(5) -0.016(5) 0.058(4) -0.061(4)
C(8) 0.147(7) 0.076(5) 0.072(4) 0.011(5) 0.049(4) -0.028(4)
C(9) 0.048(3) 0.041(3) 0.054(3) 0.002(2) 0.014(3) -0.001(3)
C(10) 0.043(3) 0.035(3) 0.053(3) -0.001(2) 0.012(2) 0.005(2)
C(11) 0.049(3) 0.042(3) 0.048(3) 0.003(3) 0.010(3) -0.002(2)
C(12) 0.045(3) 0.050(3) 0.048(3) 0.001(3) 0.008(2) 0.000(3)
C(13) 0.062(4) 0.070(4) 0.049(3) -0.010(3) 0.015(3) 0.014(3)
C(14) 0.062(4) 0.054(3) 0.047(3) -0.007(3) 0.016(3) 0.008(3)
C(15) 0.183(9) 0.095(6) 0.160(8) -0.032(6) 0.096(6) 0.045(6)
C(16) 0.106(9) 0.065(6) 0.087(8) -0.003(6) 0.039(6) 0.026(6)
C(17) 0.11(2) 0.05(2) 0.08(2) 0.01(2) 0.05(2) 0.04(1)
C(18) 0.058(4) 0.078(5) 0.080(5) 0.005(4) 0.010(4) 0.011(4)
C(19) 0.112(6) 0.067(5) 0.095(6) -0.011(5) 0.011(5) 0.018(4)
C(20) 0.131(8) 0.118(8) 0.137(8) -0.029(7) -0.025(7) 0.048(7)
C(21) 0.159(9) 0.097(7) 0.110(7) -0.013(7) 0.022(7) 0.018(6)
C(22) 0.048(3) 0.079(5) 0.063(4) 0.006(3) 0.001(3) -0.006(4)
C(23) 0.064(4) 0.095(6) 0.084(5) 0.007(4) 0.023(4) -0.012(4)
C(24) 0.096(6) 0.176(10) 0.104(7) 0.039(7) -0.008(5) -0.059(7)
C(25) 0.125(7) 0.101(6) 0.089(5) 0.013(6) 0.047(5) -0.002(5)
C(26) 0.039(3) 0.075(5) 0.089(5) -0.005(3) 0.003(3) 0.002(4)
C(27) 0.089(5) 0.083(5) 0.101(6) -0.005(5) 0.022(5) -0.003(5)
C(28) 0.149(9) 0.084(6) 0.099(7) -0.019(6) 0.006(6) -0.010(5)
C(29) 0.173(10) 0.080(6) 0.108(7) -0.026(6) 0.013(7) 0.010(6)
C(30) 0.038(3) 0.069(4) 0.085(4) -0.003(3) 0.011(3) -0.020(4)
C(31) 0.062(4) 0.093(5) 0.078(5) -0.006(4) 0.017(4) -0.021(4)
C(32) 0.079(5) 0.109(6) 0.119(6) -0.021(5) 0.041(4) -0.052(5)
C(33) 0.136(7) 0.126(7) 0.090(5) -0.044(6) 0.057(5) -0.033(5)

loop_
_atom_type_symbol
_atom_type_description
_atom_type_scat_dispersion_real
_atom_type_scat_dispersion_imag
_atom_type_scat_source
C C 0.003 0.002
;International Tables for Crystallography
(1992, Vol. C, Tables 4.2.6.8 and 6.1.1.1)
;
H H 0.000 0.000
;International Tables for Crystallography
(1992, Vol. C, Table 6.1.1.2)
;
Ni Ni 0.339 1.112
;International Tables for Crystallography
(1992, Vol. C, Tables 4.2.6.8 and 6.1.1.1)
;
O O 0.011 0.006
;International Tables for Crystallography
(1992, Vol. C, Tables 4.2.6.8 and 6.1.1.1)
;
S S 0.125 0.123
;International Tables for Crystallography
(1992, Vol. C, Tables 4.2.6.8 and 6.1.1.1)
;
N N 0.006 0.003
;International Tables for Crystallography
(1992, Vol. C, Tables 4.2.6.8 and 6.1.1.1)
;

loop_
_geom_angle_atom_site_label_1
_geom_angle_atom_site_label_2
_geom_angle_atom_site_label_3
_geom_angle
_geom_angle_site_symmetry_1
_geom_angle_site_symmetry_2
_geom_angle_site_symmetry_3
_geom_angle_publ_flag
S(1) Ni(1) S(1) 180.0 . . 3_756 yes
S(1) Ni(1) S(2) 93.04(5) . . . yes
S(1) Ni(1) S(2) 86.96(5) . . 3_756 yes
S(1) Ni(1) S(2) 86.96(5) 3_756 . . yes
S(1) Ni(1) S(2) 93.04(5) 3_756 . 3_756 yes
S(2) Ni(1) S(2) 180.0 . . 3_756 yes
S(7) Ni(2) S(7) 180.0 . . 3_666 yes
S(7) Ni(2) S(8) 92.84(6) . . . yes
S(7) Ni(2) S(8) 87.16(6) . . 3_666 yes
S(7) Ni(2) S(8) 87.16(6) 3_666 . . yes
S(7) Ni(2) S(8) 92.84(6) 3_666 . 3_666 yes
S(8) Ni(2) S(8) 180.0000(1) . . 3_666 yes
Ni(1) S(1) C(1) 101.8(2) . . . yes
Ni(1) S(2) C(2) 101.9(2) . . . yes
C(1) S(3) C(3) 94.6(3) . . . yes
C(2) S(4) C(3) 94.8(3) . . . yes
C(4) S(5) C(5) 93.4(3) . . . yes
C(4) S(6) C(6) 93.6(3) . . . yes
Ni(2) S(7) C(9) 102.3(2) . . . yes
Ni(2) S(8) C(10) 101.9(2) . . . yes
C(9) S(9) C(11) 94.7(3) . . . yes
C(10) S(10) C(11) 94.6(3) . . . yes
C(12) S(11) C(13) 93.6(3) . . . yes
C(12) S(12) C(14) 93.4(3) . . . yes
C(5) O(1) C(7) 109.0(5) . . . yes
C(6) O(2) C(8) 109.4(5) . . . yes
C(13) O(3) C(15) 108.6(6) . . . yes
C(14) O(4) C(16) 110.9(6) . . . yes
C(14) O(4) C(17) 108(1) . . . yes
C(16) O(4) C(17) 36(1) . . . yes
C(18) N(1) C(22) 111.4(5) . . . yes
C(18) N(1) C(26) 107.5(5) . . . yes
C(18) N(1) C(30) 109.1(5) . . . yes
C(22) N(1) C(26) 110.8(5) . . . yes
C(22) N(1) C(30) 107.8(4) . . . yes
C(26) N(1) C(30) 110.2(5) . . . yes
S(1) C(1) S(3) 120.6(3) . . . yes
S(1) C(1) C(2) 120.7(4) . . . yes
S(3) C(1) C(2) 118.6(4) . . . yes
S(2) C(2) S(4) 120.8(3) . . . yes
S(2) C(2) C(1) 122.5(4) . . . yes
S(4) C(2) C(1) 116.6(4) . . . yes
S(3) C(3) S(4) 114.9(3) . . . yes
S(3) C(3) C(4) 122.4(4) . . . yes
S(4) C(3) C(4) 122.8(4) . . . yes
S(5) C(4) S(6) 115.2(3) . . . yes
S(5) C(4) C(3) 122.6(4) . . . yes
S(6) C(4) C(3) 122.3(4) . . . yes
S(5) C(5) O(1) 115.2(5) . . . yes
S(5) C(5) C(6) 118.6(4) . . . yes
O(1) C(5) C(6) 126.2(6) . . . yes
S(6) C(6) O(2) 116.7(4) . . . yes
S(6) C(6) C(5) 119.2(5) . . . yes
O(2) C(6) C(5) 123.9(5) . . . yes
O(1) C(7) C(8) 114.3(6) . . . yes
O(2) C(8) C(7) 112.3(7) . . . yes
S(7) C(9) S(9) 121.4(3) . . . yes
S(7) C(9) C(10) 120.4(4) . . . yes
S(9) C(9) C(10) 118.1(4) . . . yes
S(8) C(10) S(10) 120.6(3) . . . yes
S(8) C(10) C(9) 122.5(4) . . . yes
S(10) C(10) C(9) 116.9(4) . . . yes
S(9) C(11) S(10) 114.5(3) . . . yes
S(9) C(11) C(12) 123.7(4) . . . yes
S(10) C(11) C(12) 121.7(4) . . . yes
S(11) C(12) S(12) 115.3(3) . . . yes
S(11) C(12) C(11) 122.9(4) . . . yes
S(12) C(12) C(11) 121.7(4) . . . yes
S(11) C(13) O(3) 116.7(5) . . . yes
S(11) C(13) C(14) 118.3(5) . . . yes
O(3) C(13) C(14) 124.9(6) . . . yes
S(12) C(14) O(4) 115.9(5) . . . yes
S(12) C(14) C(13) 119.2(5) . . . yes
O(4) C(14) C(13) 125.0(6) . . . yes
O(3) C(15) C(16) 120.5(9) . . . yes
O(3) C(15) C(17) 124(1) . . . yes
C(16) C(15) C(17) 37(1) . . . yes
O(4) C(16) C(15) 111.5(9) . . . yes
O(4) C(16) C(17) 69(2) . . . yes
C(15) C(16) C(17) 68(2) . . . yes
O(4) C(17) C(15) 117(2) . . . yes
O(4) C(17) C(16) 74(2) . . . yes
C(15) C(17) C(16) 74(2) . . . yes
N(1) C(18) C(19) 114.8(5) . . . yes
C(18) C(19) C(20) 114.7(8) . . . yes
C(19) C(20) C(21) 117.9(9) . . . yes
N(1) C(22) C(23) 114.4(5) . . . yes
C(22) C(23) C(24) 116.4(6) . . . yes
C(23) C(24) C(25) 118.3(8) . . . yes
N(1) C(26) C(27) 117.6(5) . . . yes
C(26) C(27) C(28) 116.4(7) . . . yes
C(27) C(28) C(29) 112.6(8) . . . yes
N(1) C(30) C(31) 115.9(5) . . . yes
C(30) C(31) C(32) 112.0(6) . . . yes
C(31) C(32) C(33) 112.6(7) . . . yes

loop_
_geom_bond_atom_site_label_1
_geom_bond_atom_site_label_2
_geom_bond_distance
_geom_bond_site_symmetry_1
_geom_bond_site_symmetry_2
_geom_bond_publ_flag
Ni(1) S(1) 2.164(1) . . yes
Ni(1) S(1) 2.164(1) . 3_756 yes
Ni(1) S(2) 2.162(1) . . yes
Ni(1) S(2) 2.162(1) . 3_756 yes
Ni(2) S(7) 2.164(2) . . yes
Ni(2) S(7) 2.164(2) . 3_666 yes
Ni(2) S(8) 2.168(1) . . yes
Ni(2) S(8) 2.168(1) . 3_666 yes
S(1) C(1) 1.734(5) . . yes
S(2) C(2) 1.710(5) . . yes
S(3) C(1) 1.755(5) . . yes
S(3) C(3) 1.760(6) . . yes
S(4) C(2) 1.769(5) . . yes
S(4) C(3) 1.763(6) . . yes
S(5) C(4) 1.772(5) . . yes
S(5) C(5) 1.746(7) . . yes
S(6) C(4) 1.772(6) . . yes
S(6) C(6) 1.732(6) . . yes
S(7) C(9) 1.730(6) . . yes
S(8) C(10) 1.714(6) . . yes
S(9) C(9) 1.754(6) . . yes
S(9) C(11) 1.762(6) . . yes
S(10) C(10) 1.769(5) . . yes
S(10) C(11) 1.767(6) . . yes
S(11) C(12) 1.769(6) . . yes
S(11) C(13) 1.749(7) . . yes
S(12) C(12) 1.770(6) . . yes
S(12) C(14) 1.745(6) . . yes
O(1) C(5) 1.381(7) . . yes
O(1) C(7) 1.478(9) . . yes
O(2) C(6) 1.397(7) . . yes
O(2) C(8) 1.429(8) . . yes
O(3) C(13) 1.381(7) . . yes
O(3) C(15) 1.42(1) . . yes
O(4) C(14) 1.386(7) . . yes
O(4) C(16) 1.45(1) . . yes
O(4) C(17) 1.41(3) . . yes
N(1) C(18) 1.505(8) . . yes
N(1) C(22) 1.509(8) . . yes
N(1) C(26) 1.535(8) . . yes
N(1) C(30) 1.518(8) . . yes
C(1) C(2) 1.335(7) . . yes
C(3) C(4) 1.316(7) . . yes
C(5) C(6) 1.311(8) . . yes
C(7) C(8) 1.44(1) . . yes
C(9) C(10) 1.341(7) . . yes
C(11) C(12) 1.322(8) . . yes
C(13) C(14) 1.309(9) . . yes
C(15) C(16) 1.41(2) . . yes
C(15) C(17) 1.35(3) . . yes
C(16) C(17) 0.89(3) . . yes
C(18) C(19) 1.54(1) . . yes
C(19) C(20) 1.42(1) . . yes
C(20) C(21) 1.45(1) . . yes
C(22) C(23) 1.524(10) . . yes
C(23) C(24) 1.44(1) . . yes
C(24) C(25) 1.48(1) . . yes
C(26) C(27) 1.52(1) . . yes
C(27) C(28) 1.43(1) . . yes
C(28) C(29) 1.54(1) . . yes
C(30) C(31) 1.520(9) . . yes
C(31) C(32) 1.49(1) . . yes
C(32) C(33) 1.52(1) . . yes

loop_
_geom_contact_atom_site_label_1
_geom_contact_atom_site_label_2
_geom_contact_distance
_geom_contact_site_symmetry_1
_geom_contact_site_symmetry_2
_geom_contact_publ_flag
S(7) O(4) 3.380(5) . 1_545 ?
S(7) S(12) 3.540(2) . 1_545 ?
O(4) O(4) 3.52(1) . 2_655 ?
C(2) C(32) 3.571(10) . 3_766 ?
C(10) C(26) 3.498(8) . . ?
C(14) C(20) 3.58(1) . . ?

loop_
_geom_torsion_atom_site_label_1
_geom_torsion_atom_site_label_2
_geom_torsion_atom_site_label_3
_geom_torsion_atom_site_label_4
_geom_torsion
_geom_torsion_site_symmetry_1
_geom_torsion_site_symmetry_2
_geom_torsion_site_symmetry_3
_geom_torsion_site_symmetry_4
_geom_torsion_publ_flag
Ni(1) S(1) C(1) S(3) -176.9(3) . . . . yes
Ni(1) S(1) C(1) C(2) 1.2(5) . . . . yes
Ni(1) S(1) C(1) S(3) 176.9(3) . 3_756 3_756 3_756 yes
Ni(1) S(1) C(1) C(2) -1.2(5) . 3_756 3_756 3_756 yes
Ni(1) S(2) C(2) S(4) 174.6(3) . . . . yes
Ni(1) S(2) C(2) C(1) -2.6(5) . . . . yes
Ni(1) S(2) C(2) S(4) -174.6(3) . 3_756 3_756 3_756 yes
Ni(1) S(2) C(2) C(1) 2.6(5) . 3_756 3_756 3_756 yes
Ni(2) S(7) C(9) S(9) 177.7(3) . . . . yes
Ni(2) S(7) C(9) C(10) -2.9(5) . . . . yes
Ni(2) S(7) C(9) S(9) -177.7(3) . 3_666 3_666 3_666 yes
Ni(2) S(7) C(9) C(10) 2.9(5) . 3_666 3_666 3_666 yes
Ni(2) S(8) C(10) S(10) -178.1(3) . . . . yes
Ni(2) S(8) C(10) C(9) 0.6(5) . . . . yes
Ni(2) S(8) C(10) S(10) 178.1(3) . 3_666 3_666 3_666 yes
Ni(2) S(8) C(10) C(9) -0.6(5) . 3_666 3_666 3_666 yes
S(1) Ni(1) S(2) C(2) 2.5(2) . . . . yes
S(1) Ni(1) S(2) C(2) 177.5(2) . . 3_756 3_756 yes
S(1) C(1) S(3) C(3) -179.2(3) . . . . yes
S(1) C(1) C(2) S(2) 1.0(7) . . . . yes
S(1) C(1) C(2) S(4) -176.3(3) . . . . yes
S(2) Ni(1) S(1) C(1) -2.1(2) . . . . yes
S(2) Ni(1) S(1) C(1) -177.9(2) . . 3_756 3_756 yes
S(2) C(2) S(4) C(3) 177.4(4) . . . . yes
S(2) C(2) C(1) S(3) 179.1(3) . . . . yes
S(3) C(1) C(2) S(4) 1.8(6) . . . . yes
S(3) C(3) S(4) C(2) 7.0(4) . . . . yes
S(3) C(3) C(4) S(5) -5.2(8) . . . . yes
S(3) C(3) C(4) S(6) 173.9(3) . . . . yes
S(4) C(3) S(3) C(1) -6.3(4) . . . . yes
S(4) C(3) C(4) S(5) 175.7(3) . . . . yes
S(4) C(3) C(4) S(6) -5.2(8) . . . . yes
S(5) C(4) S(6) C(6) 2.8(4) . . . . yes
S(5) C(5) O(1) C(7) -174.8(5) . . . . yes
S(5) C(5) C(6) S(6) -1.1(7) . . . . yes
S(5) C(5) C(6) O(2) -176.6(5) . . . . yes
S(6) C(4) S(5) C(5) -3.2(4) . . . . yes
S(6) C(6) O(2) C(8) -157.2(5) . . . . yes
S(6) C(6) C(5) O(1) 177.8(5) . . . . yes
S(7) Ni(2) S(8) C(10) -1.9(2) . . . . yes
S(7) Ni(2) S(8) C(10) -178.1(2) . . 3_666 3_666 yes
S(7) C(9) S(9) C(11) -174.3(4) . . . . yes
S(7) C(9) C(10) S(8) 1.7(7) . . . . yes
S(7) C(9) C(10) S(10) -179.6(3) . . . . yes
S(8) Ni(2) S(7) C(9) 2.5(2) . . . . yes
S(8) Ni(2) S(7) C(9) 177.5(2) . . 3_666 3_666 yes
S(8) C(10) S(10) C(11) 172.8(3) . . . . yes
S(8) C(10) C(9) S(9) -179.0(3) . . . . yes
S(9) C(9) C(10) S(10) -0.2(6) . . . . yes
S(9) C(11) S(10) C(10) 10.1(4) . . . . yes
S(9) C(11) C(12) S(11) 0.5(7) . . . . yes
S(9) C(11) C(12) S(12) 176.3(3) . . . . yes
S(10) C(11) S(9) C(9) -10.2(4) . . . . yes
S(10) C(11) C(12) S(11) 178.7(3) . . . . yes
S(10) C(11) C(12) S(12) -5.5(7) . . . . yes
S(11) C(12) S(12) C(14) -4.1(4) . . . . yes
S(11) C(13) O(3) C(15) -174.5(6) . . . . yes
S(11) C(13) C(14) S(12) 2.5(7) . . . . yes
S(11) C(13) C(14) O(4) -177.1(5) . . . . yes
S(12) C(12) S(11) C(13) 5.1(4) . . . . yes
S(12) C(14) O(4) C(16) -164.3(6) . . . . yes
S(12) C(14) O(4) C(17) 156(1) . . . . yes
S(12) C(14) C(13) O(3) -179.8(5) . . . . yes
O(1) C(5) S(5) C(4) -176.5(5) . . . . yes
O(1) C(5) C(6) O(2) 2(1) . . . . yes
O(1) C(7) C(8) O(2) 59.3(9) . . . . yes
O(2) C(6) S(6) C(4) 174.7(5) . . . . yes
O(3) C(13) S(11) C(12) 177.6(5) . . . . yes
O(3) C(13) C(14) O(4) 0(1) . . . . yes
O(3) C(15) C(16) O(4) 52(1) . . . . yes
O(3) C(15) C(16) C(17) 108(2) . . . . yes
O(3) C(15) C(17) O(4) -34(3) . . . . yes
O(3) C(15) C(17) C(16) -96(2) . . . . yes
O(4) C(14) S(12) C(12) -179.3(5) . . . . yes
O(4) C(16) C(15) C(17) -55(2) . . . . yes
O(4) C(16) C(17) C(15) 124(1) . . . . yes
O(4) C(17) C(15) C(16) 62(2) . . . . yes
O(4) C(17) C(16) C(15) -124(1) . . . . yes
N(1) C(18) C(19) C(20) 175.3(8) . . . . yes
N(1) C(22) C(23) C(24) -174.9(8) . . . . yes
N(1) C(26) C(27) C(28) -93.7(9) . . . . yes
N(1) C(30) C(31) C(32) -179.2(6) . . . . yes
C(1) S(3) C(3) C(4) 174.6(5) . . . . yes
C(1) C(2) S(4) C(3) -5.3(5) . . . . yes
C(2) S(4) C(3) C(4) -173.8(5) . . . . yes
C(2) C(1) S(3) C(3) 2.8(5) . . . . yes
C(3) C(4) S(5) C(5) 176.0(5) . . . . yes
C(3) C(4) S(6) C(6) -176.4(5) . . . . yes
C(4) S(5) C(5) C(6) 2.6(6) . . . . yes
C(4) S(6) C(6) C(5) -1.1(6) . . . . yes
C(5) O(1) C(7) C(8) -36.0(9) . . . . yes
C(5) C(6) O(2) C(8) 18.3(9) . . . . yes
C(6) O(2) C(8) C(7) -47.2(8) . . . . yes
C(6) C(5) O(1) C(7) 6.2(9) . . . . yes
C(9) S(9) C(11) C(12) 168.2(5) . . . . yes
C(9) C(10) S(10) C(11) -6.0(5) . . . . yes
C(10) S(10) C(11) C(12) -168.3(5) . . . . yes
C(10) C(9) S(9) C(11) 6.3(5) . . . . yes
C(11) C(12) S(11) C(13) -178.9(5) . . . . yes
C(11) C(12) S(12) C(14) 179.8(5) . . . . yes
C(12) S(11) C(13) C(14) -4.6(6) . . . . yes
C(12) S(12) C(14) C(13) 1.1(5) . . . . yes
C(13) O(3) C(15) C(16) -35(1) . . . . yes
C(13) O(3) C(15) C(17) 9(2) . . . . yes
C(13) C(14) O(4) C(16) 15.3(10) . . . . yes
C(13) C(14) O(4) C(17) -23(1) . . . . yes
C(14) O(4) C(16) C(15) -38(1) . . . . yes
C(14) O(4) C(16) C(17) -93(2) . . . . yes
C(14) O(4) C(17) C(15) 37(2) . . . . yes
C(14) O(4) C(17) C(16) 100(2) . . . . yes
C(14) C(13) O(3) C(15) 7.8(10) . . . . yes
C(15) C(16) O(4) C(17) 54(2) . . . . yes
C(15) C(17) O(4) C(16) -62(2) . . . . yes
C(18) N(1) C(22) C(23) 60.3(7) . . . . yes
C(18) N(1) C(26) C(27) -174.9(6) . . . . yes
C(18) N(1) C(30) C(31) -56.1(7) . . . . yes
C(18) C(19) C(20) C(21) 175.6(9) . . . . yes
C(19) C(18) N(1) C(22) 58.6(8) . . . . yes
C(19) C(18) N(1) C(26) -179.8(6) . . . . yes
C(19) C(18) N(1) C(30) -60.3(7) . . . . yes
C(22) N(1) C(26) C(27) -53.0(8) . . . . yes
C(22) N(1) C(30) C(31) -177.2(6) . . . . yes
C(22) C(23) C(24) C(25) 173.9(8) . . . . yes
C(23) C(22) N(1) C(26) -59.4(7) . . . . yes
C(23) C(22) N(1) C(30) 179.9(6) . . . . yes
C(26) N(1) C(30) C(31) 61.8(7) . . . . yes
C(26) C(27) C(28) C(29) -172.3(7) . . . . yes
C(27) C(26) N(1) C(30) 66.3(8) . . . . yes
C(30) C(31) C(32) C(33) -173.6(7) . . . . yes
C(30) C(31) C(32) C(33) -173.6(7) . . . . yes
